data_4337250
loop_
_publ_author_name
'Eichh\"ofer, Andreas'
'Lan, Yanhua'
'Mereacre, Valeriu'
'Bodenstein, Tilmann'
'Weigend, Florian'

_publ_section_title
;
 Slow Magnetic Relaxation in Trigonal-Planar Mononuclear Fe(II) and Co(II)
 Bis(trimethylsilyl)amido Complexes-A Comparative Study.
;
_journal_issue 4
_journal_name_full 'Inorganic chemistry'
_journal_page_first 1962
_journal_page_last 1974
_journal_paper_doi 10.1021/ic401677j
_journal_volume 53
_journal_year 2014
_chemical_formula_moiety '[Li(15-crown-5)]2[Co{N(SiMe3)2}3]2'
_chemical_formula_sum 'C58 H152 Cl4 Co2 Li2 N6 O10 Si12'
_chemical_formula_weight 1704.48
_chemical_name_systematic
; 
 ? 
;
_space_group_IT_number 14
_symmetry_cell_setting monoclinic
_symmetry_space_group_name_Hall '-P 2yn'
_symmetry_space_group_name_H-M 'P 1 21/n 1'
_atom_sites_solution_hydrogens geom
_atom_sites_solution_primary direct
_atom_sites_solution_secondary difmap
_audit_creation_method SHELXL-97
_cell_angle_alpha 90.00
_cell_angle_beta 108.03(3)
_cell_angle_gamma 90.00
_cell_formula_units_Z 2
_cell_length_a 14.614(3)
_cell_length_b 20.494(4)
_cell_length_c 16.727(3)
_cell_measurement_reflns_used 28214
_cell_measurement_temperature 180(2)
_cell_measurement_theta_max 27.12
_cell_measurement_theta_min 2.23
_cell_volume 4763.7(18)
_computing_cell_refinement 'STOE X-AREA'
_computing_data_collection 'STOE X-AREA'
_computing_data_reduction 'STOE X-RED'
_computing_molecular_graphics 'Diamond2.1 (Brandenburger, 2000)'
_computing_structure_refinement 'SHELXL-97 (Sheldrick, 1997)'
_computing_structure_solution 'SHELXS-97 (Sheldrick, 1990)'
_diffrn_ambient_temperature 180(2)
_diffrn_detector_area_resol_mean 6.67
_diffrn_measured_fraction_theta_full 0.989
_diffrn_measured_fraction_theta_max 0.989
_diffrn_measurement_device_type 'STOE IPDS 2T'
_diffrn_measurement_method 'rotation method'
_diffrn_radiation_monochromator graphite
_diffrn_radiation_source 'fine-focus sealed tube'
_diffrn_radiation_type MoK\a
_diffrn_radiation_wavelength 0.71073
_diffrn_reflns_av_R_equivalents 0.0811
_diffrn_reflns_av_sigmaI/netI 0.0633
_diffrn_reflns_limit_h_max 18
_diffrn_reflns_limit_h_min -18
_diffrn_reflns_limit_k_max 25
_diffrn_reflns_limit_k_min -25
_diffrn_reflns_limit_l_max 21
_diffrn_reflns_limit_l_min -21
_diffrn_reflns_number 35936
_diffrn_reflns_theta_full 26.79
_diffrn_reflns_theta_max 26.79
_diffrn_reflns_theta_min 2.22
_exptl_absorpt_coefficient_mu 0.657
_exptl_absorpt_correction_type none
_exptl_crystal_colour 'pale green'
_exptl_crystal_density_diffrn 1.188
_exptl_crystal_density_method 'not measured'
_exptl_crystal_description 'elongated blocks'
_exptl_crystal_F_000 1836
_exptl_crystal_size_max 0.600
_exptl_crystal_size_mid 0.313
_exptl_crystal_size_min 0.160
_refine_diff_density_max 0.618
_refine_diff_density_min -0.604
_refine_diff_density_rms 0.072
_refine_ls_extinction_method none
_refine_ls_goodness_of_fit_ref 1.010
_refine_ls_hydrogen_treatment constr
_refine_ls_matrix_type full
_refine_ls_number_parameters 439
_refine_ls_number_reflns 10070
_refine_ls_number_restraints 0
_refine_ls_restrained_S_all 1.010
_refine_ls_R_factor_all 0.0720
_refine_ls_R_factor_gt 0.0470
_refine_ls_shift/su_max 0.002
_refine_ls_shift/su_mean 0.000
_refine_ls_structure_factor_coef Fsqd
_refine_ls_weighting_details 'calc w=1/[\s^2^(Fo^2^)+(0.0742P)^2^+0.0000P] where P=(Fo^2^+2Fc^2^)/3'
_refine_ls_weighting_scheme calc
_refine_ls_wR_factor_gt 0.1207
_refine_ls_wR_factor_ref 0.1304
_reflns_number_gt 7071
_reflns_number_total 10070
_reflns_threshold_expression >2sigma(I)
_cod_data_source_file ic401677j_si_001.cif
_cod_data_source_block 2
_cod_original_cell_volume 4763.9(16)
_cod_original_sg_symbol_H-M 'P 21/n'
_cod_database_code 4337250

loop_
_symmetry_equiv_pos_as_xyz
'x, y, z'
'-x+1/2, y+1/2, -z+1/2'
'-x, -y, -z'
'x-1/2, -y-1/2, z-1/2'

loop_
_atom_site_label
_atom_site_type_symbol
_atom_site_fract_x
_atom_site_fract_y
_atom_site_fract_z
_atom_site_U_iso_or_equiv
_atom_site_adp_type
_atom_site_occupancy
_atom_site_symmetry_multiplicity
_atom_site_calc_flag
_atom_site_refinement_flags
_atom_site_disorder_assembly
_atom_site_disorder_group
Co1 Co 1.14267(2) 0.069109(15) 0.81361(2) 0.02089(10) Uani 1 1 d . . .
Si4 Si 1.00553(6) -0.05368(4) 0.76046(5) 0.03109(18) Uani 1 1 d . . .
Si6 Si 1.00514(6) 0.19223(4) 0.76711(5) 0.03046(17) Uani 1 1 d . . .
Si2 Si 1.23640(6) 0.06673(4) 1.01105(4) 0.03101(17) Uani 1 1 d . . .
Si5 Si 1.06253(5) 0.12586(4) 0.62959(4) 0.02883(17) Uani 1 1 d . . .
Si3 Si 1.21718(7) -0.07427(4) 0.79995(5) 0.0382(2) Uani 1 1 d . . .
Si1 Si 1.32398(6) 0.15375(4) 0.91107(5) 0.03122(18) Uani 1 1 d . . .
Cl1 Cl 0.5859(8) 0.2354(5) 0.8308(8) 0.083(3) Uani 0.50 1 d P . 1
Cl1A Cl 0.9160(6) -0.2610(4) 0.6586(8) 0.0545(13) Uani 0.50 1 d P A 2
Cl2 Cl 0.7438(17) 0.1559(10) 0.8505(15) 0.124(6) Uani 0.33 1 d P . 1
Cl2A Cl 0.7404(13) 0.1464(15) 0.8520(15) 0.094(7) Uani 0.33 1 d P . 2
Cl2B Cl 0.7772(18) -0.3673(10) 0.6715(13) 0.090(4) Uani 0.33 1 d P A 3
N1 N 1.24095(15) 0.09707(10) 0.91771(13) 0.0255(4) Uani 1 1 d . . .
N2 N 1.12050(17) -0.02490(10) 0.78932(13) 0.0271(5) Uani 1 1 d . . .
N3 N 1.06696(16) 0.13391(10) 0.73260(13) 0.0258(4) Uani 1 1 d . . .
C1 C 1.4505(2) 0.13334(18) 0.9762(2) 0.0508(8) Uani 1 1 d . . .
H1A H 1.4529 0.1273 1.0350 0.076 Uiso 1 1 calc R . .
H1B H 1.4936 0.1690 0.9725 0.076 Uiso 1 1 calc R . .
H1C H 1.4709 0.0930 0.9552 0.076 Uiso 1 1 calc R . .
C2 C 1.3004(3) 0.23687(15) 0.9477(2) 0.0504(9) Uani 1 1 d . . .
H2A H 1.2351 0.2508 0.9159 0.076 Uiso 1 1 calc R . .
H2B H 1.3471 0.2680 0.9385 0.076 Uiso 1 1 calc R . .
H2C H 1.3068 0.2352 1.0077 0.076 Uiso 1 1 calc R . .
C3 C 1.3268(3) 0.16391(18) 0.8005(2) 0.0486(8) Uani 1 1 d . . .
H3A H 1.2621 0.1745 0.7636 0.073 Uiso 1 1 calc R . .
H3B H 1.3487 0.1232 0.7816 0.073 Uiso 1 1 calc R . .
H3C H 1.3711 0.1993 0.7984 0.073 Uiso 1 1 calc R . .
C4 C 1.3433(3) 0.01388(19) 1.0664(2) 0.0549(9) Uani 1 1 d . . .
H4A H 1.4028 0.0387 1.0743 0.082 Uiso 1 1 calc R . .
H4B H 1.3438 -0.0249 1.0322 0.082 Uiso 1 1 calc R . .
H4C H 1.3387 0.0005 1.1212 0.082 Uiso 1 1 calc R . .
C5 C 1.2328(3) 0.13200(18) 1.08936(19) 0.0543(9) Uani 1 1 d . . .
H5A H 1.2888 0.1607 1.0986 0.081 Uiso 1 1 calc R . .
H5B H 1.2340 0.1116 1.1427 0.081 Uiso 1 1 calc R . .
H5C H 1.1738 0.1577 1.0676 0.081 Uiso 1 1 calc R . .
C6 C 1.1267(2) 0.01606(17) 0.99843(19) 0.0440(8) Uani 1 1 d . . .
H6A H 1.0692 0.0419 0.9708 0.066 Uiso 1 1 calc R . .
H6B H 1.1248 0.0019 1.0538 0.066 Uiso 1 1 calc R . .
H6C H 1.1286 -0.0223 0.9640 0.066 Uiso 1 1 calc R . .
C7 C 1.1988(4) -0.1308(2) 0.7082(3) 0.0892(17) Uani 1 1 d . . .
H7A H 1.1402 -0.1565 0.7007 0.134 Uiso 1 1 calc R . .
H7B H 1.2541 -0.1603 0.7186 0.134 Uiso 1 1 calc R . .
H7C H 1.1925 -0.1053 0.6572 0.134 Uiso 1 1 calc R . .
C8 C 1.2475(3) -0.12718(18) 0.8970(3) 0.0669(11) Uani 1 1 d . . .
H8A H 1.1911 -0.1533 0.8964 0.100 Uiso 1 1 calc R . .
H8B H 1.2660 -0.0995 0.9472 0.100 Uiso 1 1 calc R . .
H8C H 1.3010 -0.1562 0.8977 0.100 Uiso 1 1 calc R . .
C9 C 1.3297(2) -0.02783(17) 0.8088(2) 0.0504(8) Uani 1 1 d . . .
H9A H 1.3428 0.0025 0.8563 0.076 Uiso 1 1 calc R . .
H9B H 1.3219 -0.0033 0.7568 0.076 Uiso 1 1 calc R . .
H9C H 1.3836 -0.0583 0.8179 0.076 Uiso 1 1 calc R . .
C10 C 0.9909(3) -0.12821(16) 0.8211(2) 0.0533(9) Uani 1 1 d . . .
H10A H 1.0350 -0.1624 0.8147 0.080 Uiso 1 1 calc R . .
H10B H 0.9245 -0.1440 0.7994 0.080 Uiso 1 1 calc R . .
H10C H 1.0056 -0.1171 0.8807 0.080 Uiso 1 1 calc R . .
C11 C 0.9580(3) -0.07845(16) 0.64619(19) 0.0459(8) Uani 1 1 d . . .
H11A H 1.0011 -0.1110 0.6341 0.069 Uiso 1 1 calc R . .
H11B H 0.9548 -0.0400 0.6105 0.069 Uiso 1 1 calc R . .
H11C H 0.8936 -0.0972 0.6347 0.069 Uiso 1 1 calc R . .
C12 C 0.9191(2) 0.00828(15) 0.7769(2) 0.0401(7) Uani 1 1 d . . .
H12A H 0.9404 0.0228 0.8356 0.060 Uiso 1 1 calc R . .
H12B H 0.8549 -0.0112 0.7638 0.060 Uiso 1 1 calc R . .
H12C H 0.9167 0.0458 0.7400 0.060 Uiso 1 1 calc R . .
C13 C 1.0510(3) 0.27790(16) 0.7643(3) 0.0580(10) Uani 1 1 d . . .
H13A H 1.1197 0.2797 0.7959 0.087 Uiso 1 1 calc R . .
H13B H 1.0156 0.3079 0.7896 0.087 Uiso 1 1 calc R . .
H13C H 1.0415 0.2907 0.7058 0.087 Uiso 1 1 calc R . .
C14 C 0.8741(2) 0.19686(17) 0.7038(2) 0.0436(7) Uani 1 1 d . . .
H14A H 0.8682 0.2042 0.6445 0.065 Uiso 1 1 calc R . .
H14B H 0.8437 0.2329 0.7245 0.065 Uiso 1 1 calc R . .
H14C H 0.8423 0.1558 0.7094 0.065 Uiso 1 1 calc R . .
C15 C 1.0090(2) 0.17777(17) 0.87884(19) 0.0432(7) Uani 1 1 d . . .
H15A H 1.0762 0.1744 0.9145 0.065 Uiso 1 1 calc R . .
H15B H 0.9751 0.1371 0.8823 0.065 Uiso 1 1 calc R . .
H15C H 0.9779 0.2142 0.8981 0.065 Uiso 1 1 calc R . .
C16 C 1.0888(3) 0.20355(17) 0.5817(2) 0.0519(9) Uani 1 1 d . . .
H16A H 1.1514 0.2206 0.6155 0.078 Uiso 1 1 calc R . .
H16B H 1.0386 0.2357 0.5800 0.078 Uiso 1 1 calc R . .
H16C H 1.0900 0.1949 0.5244 0.078 Uiso 1 1 calc R . .
C17 C 0.9416(2) 0.09810(17) 0.55918(19) 0.0440(7) Uani 1 1 d . . .
H17A H 0.8918 0.1284 0.5642 0.066 Uiso 1 1 calc R . .
H17B H 0.9278 0.0543 0.5760 0.066 Uiso 1 1 calc R . .
H17C H 0.9421 0.0972 0.5008 0.066 Uiso 1 1 calc R . .
C18 C 1.1521(2) 0.06496(15) 0.61619(18) 0.0375(7) Uani 1 1 d . . .
H18A H 1.2167 0.0773 0.6516 0.056 Uiso 1 1 calc R . .
H18B H 1.1504 0.0640 0.5572 0.056 Uiso 1 1 calc R . .
H18C H 1.1361 0.0216 0.6328 0.056 Uiso 1 1 calc R . .
O1 O 0.3483(5) 0.1456(3) 0.4752(4) 0.0595(15) Uiso 0.50 1 d P B 1
O1A O 0.3272(6) 0.1346(4) 0.4386(5) 0.080(2) Uiso 0.50 1 d P B 2
O3 O 0.6005(2) 0.11490(14) 0.5244(2) 0.0730(8) Uani 1 1 d . . .
O2A O 0.4595(6) 0.1535(3) 0.5897(4) 0.0712(18) Uiso 0.50 1 d P B 2
O2 O 0.5003(5) 0.1531(3) 0.6145(4) 0.0623(16) Uiso 0.50 1 d P B 1
O4 O 0.5594(4) -0.0077(2) 0.4341(3) 0.0476(12) Uiso 0.60 1 d P . 1
O4A O 0.5881(4) -0.0041(2) 0.4590(3) 0.0260(12) Uiso 0.40 1 d P . 2
O5 O 0.4179(3) 0.07112(13) 0.36770(16) 0.0763(10) Uani 1 1 d . . .
Li1 Li 0.4645(4) 0.0851(2) 0.4972(4) 0.0422(12) Uani 1 1 d . . .
C19 C 0.3522(6) 0.2016(4) 0.5226(5) 0.084(2) Uiso 0.70 1 d P B 1
H19A H 0.2865 0.2154 0.5202 0.101 Uiso 0.70 1 calc PR B 1
H19B H 0.3829 0.2375 0.5006 0.101 Uiso 0.70 1 calc PR B 1
C19A C 0.3041(14) 0.1825(9) 0.4827(10) 0.077(4) Uiso 0.30 1 d P B 2
H19C H 0.2342 0.1811 0.4752 0.092 Uiso 0.30 1 calc PR B 2
H19D H 0.3189 0.2252 0.4619 0.092 Uiso 0.30 1 calc PR B 2
C20 C 0.4100(8) 0.1859(5) 0.6111(6) 0.077(3) Uiso 0.50 1 d P B 1
H20A H 0.4245 0.2267 0.6443 0.093 Uiso 0.50 1 calc PR B 1
H20B H 0.3719 0.1573 0.6365 0.093 Uiso 0.50 1 calc PR B 1
C20A C 0.3588(8) 0.1757(6) 0.5733(7) 0.084(3) Uiso 0.50 1 d P B 2
H20C H 0.3593 0.2183 0.6012 0.101 Uiso 0.50 1 calc PR B 2
H20D H 0.3248 0.1442 0.5990 0.101 Uiso 0.50 1 calc PR B 2
C21 C 0.5810(10) 0.1871(6) 0.6149(8) 0.087(3) Uiso 0.50 1 d P B 1
H21A H 0.5632 0.2338 0.6068 0.105 Uiso 0.50 1 calc PR B 1
H21B H 0.6281 0.1828 0.6717 0.105 Uiso 0.50 1 calc PR B 1
C21A C 0.5315(8) 0.2010(5) 0.5914(7) 0.075(3) Uiso 0.50 1 d P B 2
H21C H 0.5547 0.2202 0.6485 0.091 Uiso 0.50 1 calc PR B 2
H21D H 0.5018 0.2366 0.5518 0.091 Uiso 0.50 1 calc PR B 2
C22 C 0.6184(5) 0.1740(3) 0.5684(5) 0.124(3) Uani 1 1 d . B .
H22A H 0.6883 0.1757 0.5984 0.149 Uiso 1 1 calc R C 1
H22B H 0.6046 0.2093 0.5259 0.149 Uiso 1 1 calc R C 1
C23 C 0.6558(6) 0.0935(4) 0.4633(5) 0.0499(17) Uiso 0.50 1 d P D 1
H23A H 0.6236 0.1110 0.4064 0.060 Uiso 0.50 1 calc PR D 1
H23B H 0.7224 0.1107 0.4829 0.060 Uiso 0.50 1 calc PR D 1
C23A C 0.6724(7) 0.0988(5) 0.5033(6) 0.066(2) Uiso 0.50 1 d P D 2
H23C H 0.7318 0.1166 0.5436 0.080 Uiso 0.50 1 calc PR D 2
H23D H 0.6667 0.1160 0.4467 0.080 Uiso 0.50 1 calc PR D 2
C24 C 0.6575(5) 0.0210(3) 0.4608(5) 0.0426(15) Uiso 0.50 1 d P D 1
H24A H 0.6920 0.0069 0.4213 0.051 Uiso 0.50 1 calc PR D 1
H24B H 0.6934 0.0042 0.5173 0.051 Uiso 0.50 1 calc PR D 1
C24A C 0.6765(6) 0.0257(4) 0.5029(5) 0.0546(19) Uiso 0.50 1 d P D 2
H24C H 0.7259 0.0119 0.4771 0.066 Uiso 0.50 1 calc PR D 2
H24D H 0.6970 0.0099 0.5618 0.066 Uiso 0.50 1 calc PR D 2
C25 C 0.5181(7) -0.0021(3) 0.3466(4) 0.0422(15) Uiso 0.50 1 d P D 1
H25A H 0.5270 -0.0430 0.3185 0.051 Uiso 0.50 1 calc PR D 1
H25B H 0.5485 0.0341 0.3248 0.051 Uiso 0.50 1 calc PR D 1
C25A C 0.5688(6) 0.0012(4) 0.3688(5) 0.0505(17) Uiso 0.50 1 d P D 2
H25C H 0.5908 -0.0388 0.3469 0.061 Uiso 0.50 1 calc PR D 2
H25D H 0.6036 0.0390 0.3555 0.061 Uiso 0.50 1 calc PR D 2
C26 C 0.4116(6) 0.0115(4) 0.3303(5) 0.0494(17) Uiso 0.50 1 d P D 1
H26A H 0.3762 0.0136 0.2695 0.059 Uiso 0.50 1 calc PR D 1
H26B H 0.3812 -0.0213 0.3576 0.059 Uiso 0.50 1 calc PR D 1
C26A C 0.4630(8) 0.0097(4) 0.3292(5) 0.0575(19) Uiso 0.50 1 d P D 2
H26C H 0.4301 -0.0309 0.3369 0.069 Uiso 0.50 1 calc PR D 2
H26D H 0.4495 0.0164 0.2680 0.069 Uiso 0.50 1 calc PR D 2
C27 C 0.3117(6) 0.1020(4) 0.3419(5) 0.060(2) Uiso 0.50 1 d P B 1
H27A H 0.2890 0.1112 0.2808 0.072 Uiso 0.50 1 calc PR B 1
H27B H 0.2666 0.0706 0.3546 0.072 Uiso 0.50 1 calc PR B 1
C27A C 0.3435(8) 0.0917(5) 0.3128(7) 0.084(3) Uiso 0.50 1 d P B 2
H27C H 0.2914 0.0588 0.2999 0.101 Uiso 0.50 1 calc PR B 2
H27D H 0.3573 0.1037 0.2603 0.101 Uiso 0.50 1 calc PR B 2
C28 C 0.3139(7) 0.1632(4) 0.3897(6) 0.060(2) Uiso 0.50 1 d P B 1
H28A H 0.3572 0.1955 0.3761 0.072 Uiso 0.50 1 calc PR B 1
H28B H 0.2486 0.1822 0.3760 0.072 Uiso 0.50 1 calc PR B 1
C28A C 0.3186(6) 0.1489(4) 0.3534(5) 0.0576(19) Uiso 0.50 1 d P B 2
H28C H 0.3619 0.1855 0.3511 0.069 Uiso 0.50 1 calc PR B 2
H28D H 0.2517 0.1623 0.3232 0.069 Uiso 0.50 1 calc PR B 2
C29 C 0.8677(4) -0.3390(2) 0.6303(4) 0.0846(16) Uani 1 1 d . . .
H29A H 0.8589 -0.3457 0.5697 0.102 Uiso 1 1 calc R A 2
H29B H 0.9150 -0.3717 0.6618 0.102 Uiso 1 1 calc R A 2

loop_
_atom_site_aniso_label
_atom_site_aniso_U_11
_atom_site_aniso_U_22
_atom_site_aniso_U_33
_atom_site_aniso_U_23
_atom_site_aniso_U_13
_atom_site_aniso_U_12
Co1 0.02012(18) 0.01983(16) 0.02232(17) -0.00092(12) 0.00598(12) -0.00088(13)
Si4 0.0367(4) 0.0261(4) 0.0314(4) -0.0043(3) 0.0118(3) -0.0100(3)
Si6 0.0274(4) 0.0270(4) 0.0367(4) -0.0008(3) 0.0096(3) 0.0056(3)
Si2 0.0326(4) 0.0358(4) 0.0231(3) 0.0006(3) 0.0063(3) -0.0068(3)
Si5 0.0271(4) 0.0338(4) 0.0258(3) 0.0053(3) 0.0085(3) 0.0042(3)
Si3 0.0420(5) 0.0280(4) 0.0413(4) -0.0050(3) 0.0081(4) 0.0105(3)
Si1 0.0291(4) 0.0342(4) 0.0292(4) -0.0028(3) 0.0073(3) -0.0119(3)
Cl1 0.067(4) 0.070(4) 0.094(5) 0.031(3) 0.000(3) 0.001(3)
Cl1A 0.042(2) 0.042(2) 0.078(3) -0.0069(17) 0.016(2) 0.0090(17)
Cl2 0.124(11) 0.064(6) 0.246(13) 0.031(6) 0.149(10) 0.022(6)
Cl2A 0.056(5) 0.069(9) 0.171(17) 0.045(9) 0.054(8) 0.012(6)
Cl2B 0.087(9) 0.087(9) 0.120(7) -0.045(6) 0.068(7) -0.013(6)
N1 0.0235(11) 0.0284(10) 0.0234(10) -0.0020(8) 0.0056(8) -0.0038(9)
N2 0.0309(12) 0.0211(10) 0.0290(11) -0.0024(8) 0.0088(9) -0.0009(9)
N3 0.0242(11) 0.0259(10) 0.0273(11) 0.0007(8) 0.0078(9) 0.0031(9)
C1 0.0313(17) 0.060(2) 0.055(2) 0.0037(16) 0.0042(15) -0.0126(15)
C2 0.065(2) 0.0338(16) 0.0501(19) -0.0054(14) 0.0140(17) -0.0154(15)
C3 0.046(2) 0.061(2) 0.0413(17) -0.0015(15) 0.0179(15) -0.0256(16)
C4 0.048(2) 0.059(2) 0.0479(19) 0.0195(16) -0.0006(16) 0.0005(17)
C5 0.076(3) 0.060(2) 0.0298(15) -0.0090(14) 0.0198(16) -0.0141(19)
C6 0.0453(19) 0.0560(19) 0.0331(15) 0.0039(14) 0.0155(13) -0.0144(15)
C7 0.082(3) 0.080(3) 0.087(3) -0.048(3) 0.000(3) 0.042(3)
C8 0.064(3) 0.0440(19) 0.080(3) 0.0255(19) 0.005(2) 0.0082(18)
C9 0.0414(19) 0.056(2) 0.059(2) 0.0058(16) 0.0234(16) 0.0167(16)
C10 0.066(2) 0.0396(17) 0.059(2) -0.0006(15) 0.0261(18) -0.0156(17)
C11 0.0474(19) 0.0495(18) 0.0383(16) -0.0124(14) 0.0095(14) -0.0146(15)
C12 0.0312(16) 0.0451(17) 0.0453(17) -0.0077(14) 0.0139(13) -0.0118(13)
C13 0.061(2) 0.0320(16) 0.083(3) -0.0031(17) 0.025(2) -0.0015(16)
C14 0.0324(17) 0.0506(18) 0.0473(18) 0.0025(14) 0.0114(14) 0.0129(14)
C15 0.0433(19) 0.0491(18) 0.0385(16) -0.0082(14) 0.0144(14) 0.0121(15)
C16 0.063(2) 0.0485(19) 0.0474(19) 0.0148(15) 0.0222(17) 0.0013(17)
C17 0.0384(18) 0.0570(19) 0.0326(15) -0.0009(14) 0.0051(13) 0.0058(15)
C18 0.0362(16) 0.0489(17) 0.0299(14) -0.0017(12) 0.0138(12) 0.0063(13)
O3 0.0424(15) 0.0600(16) 0.113(2) -0.0160(16) 0.0192(15) -0.0169(13)
O5 0.101(2) 0.0526(15) 0.0446(14) 0.0092(12) -0.0217(14) -0.0088(15)
Li1 0.041(3) 0.031(2) 0.057(3) 0.002(2) 0.019(3) -0.002(2)
C22 0.092(4) 0.072(3) 0.190(7) -0.049(4) 0.017(5) -0.037(3)
C29 0.069(3) 0.075(3) 0.126(4) -0.055(3) 0.054(3) -0.021(2)

loop_
_atom_type_symbol
_atom_type_description
_atom_type_scat_dispersion_real
_atom_type_scat_dispersion_imag
_atom_type_scat_source
C C 0.0033 0.0016 'International Tables Vol C Tables 4.2.6.8 and 6.1.1.4'
H H 0.0000 0.0000 'International Tables Vol C Tables 4.2.6.8 and 6.1.1.4'
Li Li -0.0003 0.0001 'International Tables Vol C Tables 4.2.6.8 and 6.1.1.4'
N N 0.0061 0.0033 'International Tables Vol C Tables 4.2.6.8 and 6.1.1.4'
O O 0.0106 0.0060 'International Tables Vol C Tables 4.2.6.8 and 6.1.1.4'
Si Si 0.0817 0.0704 'International Tables Vol C Tables 4.2.6.8 and 6.1.1.4'
Co Co 0.3494 0.9721 'International Tables Vol C Tables 4.2.6.8 and 6.1.1.4'
Cl Cl 0.1484 0.1585 'International Tables Vol C Tables 4.2.6.8 and 6.1.1.4'

loop_
_geom_angle_atom_site_label_1
_geom_angle_atom_site_label_2
_geom_angle_atom_site_label_3
_geom_angle
_geom_angle_site_symmetry_1
_geom_angle_site_symmetry_3
N1 Co1 N3 120.78(9) . .
N1 Co1 N2 119.63(9) . .
N3 Co1 N2 119.59(9) . .
N2 Si4 C12 112.02(12) . .
N2 Si4 C10 113.28(15) . .
C12 Si4 C10 106.09(16) . .
N2 Si4 C11 113.62(14) . .
C12 Si4 C11 106.14(15) . .
C10 Si4 C11 105.04(16) . .
N3 Si6 C15 111.79(12) . .
N3 Si6 C14 113.50(13) . .
C15 Si6 C14 106.28(15) . .
N3 Si6 C13 114.54(15) . .
C15 Si6 C13 105.71(17) . .
C14 Si6 C13 104.27(17) . .
N1 Si2 C6 112.08(12) . .
N1 Si2 C5 113.33(14) . .
C6 Si2 C5 105.43(17) . .
N1 Si2 C4 113.44(15) . .
C6 Si2 C4 106.68(16) . .
C5 Si2 C4 105.24(18) . .
N3 Si5 C18 112.01(12) . .
N3 Si5 C16 113.54(14) . .
C18 Si5 C16 105.78(16) . .
N3 Si5 C17 113.21(13) . .
C18 Si5 C17 106.23(15) . .
C16 Si5 C17 105.41(16) . .
N2 Si3 C9 112.83(13) . .
N2 Si3 C7 112.22(16) . .
C9 Si3 C7 106.2(2) . .
N2 Si3 C8 113.42(17) . .
C9 Si3 C8 104.99(18) . .
C7 Si3 C8 106.6(2) . .
N1 Si1 C3 111.89(13) . .
N1 Si1 C2 112.96(14) . .
C3 Si1 C2 106.46(16) . .
N1 Si1 C1 113.70(14) . .
C3 Si1 C1 106.18(17) . .
C2 Si1 C1 105.05(17) . .
Si2 N1 Si1 122.60(13) . .
Si2 N1 Co1 118.71(12) . .
Si1 N1 Co1 118.62(12) . .
Si3 N2 Si4 122.54(13) . .
Si3 N2 Co1 118.71(13) . .
Si4 N2 Co1 118.73(12) . .
Si6 N3 Si5 123.36(13) . .
Si6 N3 Co1 118.88(12) . .
Si5 N3 Co1 117.68(12) . .
C19 O1 C28 107.9(7) . .
C19 O1 Li1 121.0(6) . .
C28 O1 Li1 110.7(5) . .
C19A O1A C28A 116.4(10) . .
C19A O1A Li1 116.5(10) . .
C28A O1A Li1 109.2(6) . .
C23A O3 C22 110.0(6) . .
C23A O3 C23 23.8(5) . .
C22 O3 C23 122.8(5) . .
C23A O3 Li1 136.0(5) . .
C22 O3 Li1 113.3(4) . .
C23 O3 Li1 116.7(4) . .
C21A O2A C20A 118.5(8) . .
C21A O2A Li1 106.1(6) . .
C20A O2A Li1 109.0(6) . .
C21 O2 C20 122.0(9) . .
C21 O2 Li1 106.1(6) . .
C20 O2 Li1 106.0(6) . .
C25 O4 C24 110.2(5) . .
C25 O4 Li1 123.6(4) . 3_656
C24 O4 Li1 117.0(4) . 3_656
C24A O4A C25A 111.2(6) . .
C24A O4A Li1 123.1(5) . 3_656
C25A O4A Li1 117.1(5) . 3_656
C27A O5 C26 92.6(6) . .
C27A O5 C27 29.3(6) . .
C26 O5 C27 107.9(5) . .
C27A O5 C26A 109.4(6) . .
C26 O5 C26A 27.2(4) . .
C27 O5 C26A 131.9(5) . .
C27A O5 Li1 130.1(6) . .
C26 O5 Li1 123.7(4) . .
C27 O5 Li1 101.7(4) . .
C26A O5 Li1 118.2(4) . .
O3 Li1 O1 124.7(3) . .
O3 Li1 O4 116.1(3) . 3_656
O1 Li1 O4 107.1(3) . 3_656
O3 Li1 O4A 128.5(3) . 3_656
O1 Li1 O4A 100.0(3) . 3_656
O4 Li1 O4A 13.88(17) 3_656 3_656
O3 Li1 O5 105.2(3) . .
O1 Li1 O5 84.8(3) . .
O4 Li1 O5 114.8(3) 3_656 .
O4A Li1 O5 102.8(3) 3_656 .
O3 Li1 O2A 83.5(3) . .
O1 Li1 O2A 60.8(3) . .
O4 Li1 O2A 93.0(3) 3_656 .
O4A Li1 O2A 100.0(3) 3_656 .
O5 Li1 O2A 141.5(3) . .
O3 Li1 O1A 132.1(3) . .
O1 Li1 O1A 16.8(2) . .
O4 Li1 O1A 108.5(3) 3_656 .
O4A Li1 O1A 98.2(3) 3_656 .
O5 Li1 O1A 68.8(3) . .
O2A Li1 O1A 77.6(4) . .
O3 Li1 O2 71.1(3) . .
O1 Li1 O2 75.3(3) . .
O4 Li1 O2 91.4(3) 3_656 .
O4A Li1 O2 101.2(3) 3_656 .
O5 Li1 O2 151.0(3) . .
O2A Li1 O2 14.8(2) . .
O1A Li1 O2 92.0(3) . .
O1 C19 C20 107.4(7) . .
O1A C19A C20A 110.4(14) . .
O2 C20 C19 111.3(8) . .
O2A C20A C19A 114.0(11) . .
C22 C21 O2 118.8(11) . .
O2A C21A C22 114.1(8) . .
C21 C22 O3 121.6(9) . .
C21 C22 C21A 28.0(8) . .
O3 C22 C21A 114.2(5) . .
C24 C23 O3 108.6(6) . .
O3 C23A C24A 107.7(7) . .
O4 C24 C23 112.4(6) . .
O4A C24A C23A 113.7(7) . .
O4 C25 C26 106.8(6) . .
O4A C25A C26A 108.2(6) . .
O5 C26 C25 99.3(6) . .
C25A C26A O5 113.7(6) . .
C28 C27 O5 109.3(6) . .
O5 C27A C28A 102.3(8) . .
O1 C28 C27 105.8(7) . .
O1A C28A C27A 110.1(8) . .
Cl1 C29 Cl2A 111.4(10) 2_646 2_646
Cl1 C29 Cl1A 6.6(8) 2_646 .
Cl2A C29 Cl1A 115.2(10) 2_646 .
Cl1 C29 Cl2 105.2(7) 2_646 2_646
Cl2A C29 Cl2 6.6(15) 2_646 2_646
Cl1A C29 Cl2 108.8(7) . 2_646
Cl1 C29 Cl2B 113.5(8) 2_646 .
Cl2A C29 Cl2B 16.0(12) 2_646 .
Cl1A C29 Cl2B 118.8(8) . .
Cl2 C29 Cl2B 20.3(13) 2_646 .

loop_
_geom_bond_atom_site_label_1
_geom_bond_atom_site_label_2
_geom_bond_distance
_geom_bond_site_symmetry_2
Co1 N1 1.969(2) .
Co1 N3 1.974(2) .
Co1 N2 1.975(2) .
Si4 N2 1.703(2) .
Si4 C12 1.870(3) .
Si4 C10 1.882(3) .
Si4 C11 1.890(3) .
Si6 N3 1.703(2) .
Si6 C15 1.876(3) .
Si6 C14 1.882(3) .
Si6 C13 1.885(3) .
Si2 N1 1.701(2) .
Si2 C6 1.866(3) .
Si2 C5 1.884(3) .
Si2 C4 1.890(4) .
Si5 N3 1.712(2) .
Si5 C18 1.871(3) .
Si5 C16 1.875(3) .
Si5 C17 1.883(3) .
Si3 N2 1.702(2) .
Si3 C9 1.866(4) .
Si3 C7 1.876(4) .
Si3 C8 1.887(4) .
Si1 N1 1.708(2) .
Si1 C3 1.875(3) .
Si1 C2 1.878(3) .
Si1 C1 1.880(3) .
Cl1 C29 1.713(11) 2_656
Cl1A C29 1.753(10) .
Cl2 C29 1.760(19) 2_656
Cl2A C29 1.721(18) 2_656
Cl2B C29 1.77(2) .
O1 C19 1.386(10) .
O1 C28 1.409(11) .
O1 Li1 2.042(8) .
O1A C19A 1.333(18) .
O1A C28A 1.421(11) .
O1A Li1 2.191(10) .
O3 C23A 1.252(10) .
O3 C22 1.400(6) .
O3 C23 1.548(8) .
O3 Li1 1.994(6) .
O2A C21A 1.428(12) .
O2A C20A 1.483(14) .
O2A Li1 2.106(9) .
O2 C21 1.367(14) .
O2 C20 1.466(13) .
O2 Li1 2.331(9) .
O4 C25 1.404(9) .
O4 C24 1.484(8) .
O4 Li1 2.051(7) 3_656
O4A C24A 1.412(10) .
O4A C25A 1.452(9) .
O4A Li1 2.057(7) 3_656
O5 C27A 1.259(11) .
O5 C26 1.363(7) .
O5 C27 1.606(9) .
O5 C26A 1.643(10) .
O5 Li1 2.080(6) .
Li1 O4 2.051(7) 3_656
Li1 O4A 2.057(7) 3_656
C19 C20 1.494(13) .
C19A C20A 1.48(2) .
C21 C22 1.113(12) .
C21A C22 1.539(13) .
C23 C24 1.488(10) .
C23A C24A 1.499(12) .
C25 C26 1.520(11) .
C25A C26A 1.491(12) .
C27 C28 1.482(12) .
C27A C28A 1.456(14) .
C29 Cl1 1.713(12) 2_646
C29 Cl2A 1.721(18) 2_646
C29 Cl2 1.760(19) 2_646
